data_4328144
loop_
_publ_author_name
'Thomas W. Myers'
'Louise A. Berben'

_publ_section_title
;
 A Sterically Demanding Iminopyridine Ligand Affords Redox-Active
 Complexes of Aluminum(III) and Gallium(III)
;
_journal_name_full 'Inorganic Chemistry'
_journal_page_first 1480
_journal_page_last 1488
_journal_paper_doi 10.1021/ic201729b
_journal_volume 51
_journal_year 2012
_chemical_formula_sum 'C36 H53 N2 Na O2'
_chemical_formula_weight 568.79
_chemical_name_systematic
; 
 ? 
;
_space_group_IT_number 61
_symmetry_cell_setting orthorhombic
_symmetry_space_group_name_Hall '-P 2ac 2ab'
_symmetry_space_group_name_H-M 'P b c a'
_atom_sites_solution_hydrogens geom
_atom_sites_solution_primary direct
_atom_sites_solution_secondary difmap
_audit_creation_method SHELXL-97
_cell_angle_alpha 90.00
_cell_angle_beta 90.00
_cell_angle_gamma 90.00
_cell_formula_units_Z 8
_cell_length_a 18.5932(5)
_cell_length_b 16.5947(4)
_cell_length_c 22.1689(6)
_cell_measurement_reflns_used 90
_cell_measurement_temperature 90(2)
_cell_measurement_theta_max 28.34
_cell_measurement_theta_min 2.54
_cell_volume 6840.2(3)
_computing_cell_refinement 'Bruker Apex'
_computing_data_collection 'Bruker Apex'
_computing_data_reduction 'Bruker Saint'
_computing_molecular_graphics 'Bruker Shelxtl'
_computing_publication_material 'Bruker Shelxtl'
_computing_structure_refinement 'SHELXL-97 (Sheldrick, 2008)'
_computing_structure_solution 'SHELXS-97 (Sheldrick, 2008)'
_diffrn_ambient_temperature 90(2)
_diffrn_measured_fraction_theta_full 0.998
_diffrn_measured_fraction_theta_max 0.998
_diffrn_measurement_device_type 'ccd area detector'
_diffrn_measurement_method 'phi and omega scans'
_diffrn_radiation_monochromator graphite
_diffrn_radiation_source 'fine-focus sealed tube'
_diffrn_radiation_type MoK\a
_diffrn_radiation_wavelength 0.71073
_diffrn_reflns_av_R_equivalents 0.0240
_diffrn_reflns_av_sigmaI/netI 0.0122
_diffrn_reflns_limit_h_max 25
_diffrn_reflns_limit_h_min -25
_diffrn_reflns_limit_k_max 22
_diffrn_reflns_limit_k_min -22
_diffrn_reflns_limit_l_max 30
_diffrn_reflns_limit_l_min -30
_diffrn_reflns_number 83033
_diffrn_reflns_theta_full 29.15
_diffrn_reflns_theta_max 29.15
_diffrn_reflns_theta_min 2.47
_exptl_absorpt_coefficient_mu 0.078
_exptl_absorpt_correction_T_max 0.9922
_exptl_absorpt_correction_T_min 0.9686
_exptl_absorpt_correction_type 'numerical Analytical'
_exptl_absorpt_process_details Sadabs
_exptl_crystal_colour Brown
_exptl_crystal_density_diffrn 1.105
_exptl_crystal_description Block
_exptl_crystal_F_000 2480
_exptl_crystal_size_max 0.23
_exptl_crystal_size_mid 0.19
_exptl_crystal_size_min 0.15
_refine_diff_density_max 0.434
_refine_diff_density_min -0.351
_refine_diff_density_rms 0.044
_refine_ls_extinction_method none
_refine_ls_goodness_of_fit_ref 1.040
_refine_ls_hydrogen_treatment constr
_refine_ls_matrix_type full
_refine_ls_number_parameters 378
_refine_ls_number_reflns 9216
_refine_ls_number_restraints 0
_refine_ls_restrained_S_all 1.040
_refine_ls_R_factor_all 0.0465
_refine_ls_R_factor_gt 0.0402
_refine_ls_shift/su_max 0.001
_refine_ls_shift/su_mean 0.000
_refine_ls_structure_factor_coef Fsqd
_refine_ls_weighting_details 'calc w=1/[\s^2^(Fo^2^)+(0.0584P)^2^+2.8742P] where P=(Fo^2^+2Fc^2^)/3'
_refine_ls_weighting_scheme calc
_refine_ls_wR_factor_gt 0.1117
_refine_ls_wR_factor_ref 0.1169
_reflns_number_gt 8057
_reflns_number_total 9216
_reflns_threshold_expression >2sigma(I)
_cod_data_source_file ic201729b_si_002_8.cif
_cod_data_source_block es42
_cod_database_code 4328144

loop_
_symmetry_equiv_pos_as_xyz
'x, y, z'
'-x+1/2, -y, z+1/2'
'x+1/2, -y+1/2, -z'
'-x, y+1/2, -z+1/2'
'-x, -y, -z'
'x-1/2, y, -z-1/2'
'-x-1/2, y-1/2, z'
'x, -y-1/2, z-1/2'

loop_
_atom_site_label
_atom_site_type_symbol
_atom_site_fract_x
_atom_site_fract_y
_atom_site_fract_z
_atom_site_U_iso_or_equiv
_atom_site_adp_type
_atom_site_occupancy
_atom_site_symmetry_multiplicity
_atom_site_calc_flag
_atom_site_refinement_flags
Na1 Na -0.48468(2) 0.29172(3) -0.371027(18) 0.01853(10) Uani 1 1 d .
O1 O -0.55471(4) 0.33254(5) -0.28301(4) 0.02459(17) Uani 1 1 d .
O2 O -0.54817(4) 0.35020(5) -0.45661(4) 0.02218(16) Uani 1 1 d .
N1 N -0.36181(4) 0.30070(5) -0.35041(4) 0.01525(16) Uani 1 1 d .
N2 N -0.42022(4) 0.18754(5) -0.42595(4) 0.01418(16) Uani 1 1 d .
C1 C -0.31539(5) 0.25404(6) -0.38187(4) 0.01409(17) Uani 1 1 d .
C2 C -0.34895(5) 0.20229(6) -0.42973(4) 0.01409(17) Uani 1 1 d .
C3 C -0.30781(5) 0.16920(6) -0.47672(4) 0.01810(19) Uani 1 1 d .
H3A H -0.2596 0.1831 -0.4809 0.022 Uiso 1 1 calc R
C4 C -0.33921(6) 0.11584(6) -0.51686(5) 0.0199(2) Uani 1 1 d .
H4A H -0.3121 0.0925 -0.5474 0.024 Uiso 1 1 calc R
C5 C -0.41181(6) 0.09768(6) -0.51086(5) 0.0194(2) Uani 1 1 d .
H5A H -0.4338 0.0606 -0.5364 0.023 Uiso 1 1 calc R
C6 C -0.45078(5) 0.13628(6) -0.46576(4) 0.01537(18) Uani 1 1 d .
C7 C -0.33256(5) 0.34211(6) -0.30042(4) 0.01562(18) Uani 1 1 d .
C8 C -0.29403(5) 0.41516(6) -0.30710(5) 0.01798(19) Uani 1 1 d .
C9 C -0.27019(6) 0.45634(7) -0.25580(5) 0.0223(2) Uani 1 1 d .
H9A H -0.2458 0.5049 -0.2603 0.027 Uiso 1 1 calc R
C10 C -0.28230(6) 0.42603(7) -0.19840(5) 0.0247(2) Uani 1 1 d .
H10A H -0.2653 0.4535 -0.1647 0.030 Uiso 1 1 calc R
C11 C -0.31990(6) 0.35438(7) -0.19150(5) 0.0235(2) Uani 1 1 d .
H11A H -0.3283 0.3345 -0.1529 0.028 Uiso 1 1 calc R
C12 C -0.34530(5) 0.31166(6) -0.24132(4) 0.01834(19) Uani 1 1 d .
C13 C -0.27852(6) 0.45001(6) -0.36930(5) 0.0206(2) Uani 1 1 d .
H13A H -0.2868 0.4074 -0.3991 0.025 Uiso 1 1 calc R
C14 C -0.20008(7) 0.47790(8) -0.37552(6) 0.0289(2) Uani 1 1 d .
H14A H -0.1685 0.4350 -0.3636 0.043 Uiso 1 1 calc R
H14B H -0.1921 0.5239 -0.3501 0.043 Uiso 1 1 calc R
H14C H -0.1906 0.4922 -0.4167 0.043 Uiso 1 1 calc R
C15 C -0.32943(7) 0.51997(7) -0.38389(6) 0.0310(3) Uani 1 1 d .
H15A H -0.3783 0.5012 -0.3828 0.047 Uiso 1 1 calc R
H15B H -0.3188 0.5404 -0.4234 0.047 Uiso 1 1 calc R
H15C H -0.3231 0.5621 -0.3547 0.047 Uiso 1 1 calc R
C16 C -0.38411(6) 0.23183(7) -0.23289(5) 0.0222(2) Uani 1 1 d .
H16A H -0.4189 0.2267 -0.2659 0.027 Uiso 1 1 calc R
C17 C -0.33168(8) 0.16097(8) -0.23817(7) 0.0362(3) Uani 1 1 d .
H17A H -0.3575 0.1112 -0.2338 0.054 Uiso 1 1 calc R
H17B H -0.2959 0.1650 -0.2071 0.054 Uiso 1 1 calc R
H17C H -0.3088 0.1623 -0.2770 0.054 Uiso 1 1 calc R
C18 C -0.42632(7) 0.22603(9) -0.17380(6) 0.0322(3) Uani 1 1 d .
H18A H -0.4581 0.2714 -0.1704 0.048 Uiso 1 1 calc R
H18B H -0.3934 0.2259 -0.1404 0.048 Uiso 1 1 calc R
H18C H -0.4539 0.1771 -0.1735 0.048 Uiso 1 1 calc R
C19 C -0.24212(5) 0.24669(6) -0.37322(4) 0.01849(19) Uani 1 1 d .
H19A H -0.2195 0.2759 -0.3429 0.022 Uiso 1 1 calc R
H19B H -0.2154 0.2125 -0.3978 0.022 Uiso 1 1 calc R
C20 C -0.52974(5) 0.12311(6) -0.45896(4) 0.01574(18) Uani 1 1 d .
C21 C -0.57722(6) 0.14524(6) -0.50561(4) 0.01783(19) Uani 1 1 d .
C22 C -0.65099(6) 0.13487(6) -0.49744(5) 0.0202(2) Uani 1 1 d .
H22A H -0.6823 0.1503 -0.5280 0.024 Uiso 1 1 calc R
C23 C -0.67883(6) 0.10202(6) -0.44462(5) 0.0208(2) Uani 1 1 d .
C24 C -0.63114(6) 0.07864(6) -0.39944(5) 0.0197(2) Uani 1 1 d .
H24A H -0.6492 0.0558 -0.3642 0.024 Uiso 1 1 calc R
C25 C -0.55690(5) 0.08856(6) -0.40568(5) 0.01732(19) Uani 1 1 d .
C26 C -0.55083(6) 0.18018(7) -0.56462(5) 0.0234(2) Uani 1 1 d .
H26A H -0.4982 0.1839 -0.5639 0.028 Uiso 0.50 1 d PR
H26B H -0.5658 0.1452 -0.5980 0.028 Uiso 0.50 1 d PR
H26C H -0.5714 0.2341 -0.5702 0.028 Uiso 0.50 1 d PR
H26D H -0.5920 0.1916 -0.5909 0.028 Uiso 0.50 1 d PR
H26E H -0.5245 0.2302 -0.5568 0.028 Uiso 0.50 1 d PR
H26F H -0.5189 0.1414 -0.5845 0.028 Uiso 0.50 1 d PR
C27 C -0.75916(6) 0.09236(8) -0.43751(6) 0.0293(2) Uani 1 1 d .
H27A H -0.7697 0.0685 -0.3980 0.035 Uiso 0.50 1 d PR
H27B H -0.7824 0.1452 -0.4405 0.035 Uiso 0.50 1 d PR
H27C H -0.7776 0.0571 -0.4694 0.035 Uiso 0.50 1 d PR
H27D H -0.7834 0.1120 -0.4739 0.035 Uiso 0.50 1 d PR
H27E H -0.7707 0.0353 -0.4315 0.035 Uiso 0.50 1 d PR
H27F H -0.7755 0.1235 -0.4025 0.035 Uiso 0.50 1 d PR
C28 C -0.50736(6) 0.05782(7) -0.35670(5) 0.0230(2) Uani 1 1 d .
H28A H -0.4574 0.0692 -0.3678 0.028 Uiso 0.50 1 d PR
H28B H -0.5188 0.0848 -0.3186 0.028 Uiso 0.50 1 d PR
H28C H -0.5138 -0.0005 -0.3521 0.028 Uiso 0.50 1 d PR
H28D H -0.5360 0.0331 -0.3245 0.028 Uiso 0.50 1 d PR
H28E H -0.4745 0.0176 -0.3737 0.028 Uiso 0.50 1 d PR
H28F H -0.4795 0.1028 -0.3402 0.028 Uiso 0.50 1 d PR
C29 C -0.50383(7) 0.46087(8) -0.30843(7) 0.0360(3) Uani 1 1 d .
H29A H -0.5037 0.5170 -0.2980 0.054 Uiso 1 1 calc R
H29B H -0.5174 0.4547 -0.3500 0.054 Uiso 1 1 calc R
H29C H -0.4566 0.4389 -0.3024 0.054 Uiso 1 1 calc R
C30 C -0.55662(8) 0.41692(8) -0.26910(6) 0.0361(3) Uani 1 1 d .
H30A H -0.5445 0.4251 -0.2270 0.043 Uiso 1 1 calc R
H30B H -0.6047 0.4378 -0.2759 0.043 Uiso 1 1 calc R
C31 C -0.60696(6) 0.29061(8) -0.24717(5) 0.0272(2) Uani 1 1 d .
H31A H -0.6548 0.3103 -0.2566 0.033 Uiso 1 1 calc R
H31B H -0.5979 0.3005 -0.2047 0.033 Uiso 1 1 calc R
C32 C -0.60274(8) 0.20186(8) -0.25986(6) 0.0330(3) Uani 1 1 d .
H32A H -0.6378 0.1740 -0.2359 0.049 Uiso 1 1 calc R
H32B H -0.5555 0.1825 -0.2500 0.049 Uiso 1 1 calc R
H32C H -0.6122 0.1923 -0.3018 0.049 Uiso 1 1 calc R
C33 C -0.65694(6) 0.31073(8) -0.40635(5) 0.0262(2) Uani 1 1 d .
H33A H -0.7082 0.3073 -0.4108 0.039 Uiso 1 1 calc R
H33B H -0.6455 0.3427 -0.3716 0.039 Uiso 1 1 calc R
H33C H -0.6374 0.2576 -0.4014 0.039 Uiso 1 1 calc R
C34 C -0.62502(6) 0.34920(7) -0.46171(5) 0.0242(2) Uani 1 1 d .
H34A H -0.6391 0.3191 -0.4973 0.029 Uiso 1 1 calc R
H34B H -0.6429 0.4038 -0.4658 0.029 Uiso 1 1 calc R
C35 C -0.51700(6) 0.38658(7) -0.50898(6) 0.0253(2) Uani 1 1 d .
H35A H -0.5307 0.4429 -0.5110 0.030 Uiso 1 1 calc R
H35B H -0.5346 0.3599 -0.5450 0.030 Uiso 1 1 calc R
C36 C -0.43619(6) 0.37965(8) -0.50604(6) 0.0307(3) Uani 1 1 d .
H36A H -0.4153 0.4070 -0.5399 0.046 Uiso 1 1 calc R
H36B H -0.4227 0.3238 -0.5070 0.046 Uiso 1 1 calc R
H36C H -0.4192 0.4037 -0.4693 0.046 Uiso 1 1 calc R

loop_
_atom_site_aniso_label
_atom_site_aniso_U_11
_atom_site_aniso_U_22
_atom_site_aniso_U_33
_atom_site_aniso_U_23
_atom_site_aniso_U_13
_atom_site_aniso_U_12
Na1 0.01309(19) 0.0239(2) 0.0186(2) -0.00386(15) -0.00038(14) 0.00194(15)
O1 0.0212(4) 0.0309(4) 0.0217(4) -0.0064(3) 0.0043(3) -0.0020(3)
O2 0.0134(3) 0.0278(4) 0.0254(4) 0.0008(3) -0.0032(3) 0.0008(3)
N1 0.0123(4) 0.0190(4) 0.0145(4) -0.0039(3) -0.0009(3) -0.0001(3)
N2 0.0131(4) 0.0153(4) 0.0142(4) -0.0011(3) -0.0004(3) -0.0006(3)
C1 0.0138(4) 0.0153(4) 0.0132(4) -0.0005(3) 0.0000(3) -0.0012(3)
C2 0.0133(4) 0.0147(4) 0.0143(4) 0.0004(3) -0.0003(3) 0.0001(3)
C3 0.0135(4) 0.0229(5) 0.0179(4) -0.0024(4) 0.0018(3) -0.0007(4)
C4 0.0185(5) 0.0240(5) 0.0172(4) -0.0056(4) 0.0028(4) 0.0017(4)
C5 0.0189(5) 0.0204(5) 0.0188(4) -0.0065(4) -0.0005(4) -0.0011(4)
C6 0.0144(4) 0.0160(4) 0.0157(4) -0.0009(3) -0.0009(3) -0.0013(3)
C7 0.0124(4) 0.0192(4) 0.0153(4) -0.0036(3) -0.0014(3) 0.0028(3)
C8 0.0156(4) 0.0188(4) 0.0195(4) -0.0038(4) -0.0023(3) 0.0019(3)
C9 0.0200(5) 0.0202(5) 0.0268(5) -0.0080(4) -0.0044(4) 0.0013(4)
C10 0.0232(5) 0.0294(5) 0.0213(5) -0.0115(4) -0.0064(4) 0.0050(4)
C11 0.0235(5) 0.0311(5) 0.0160(4) -0.0046(4) -0.0022(4) 0.0055(4)
C12 0.0155(4) 0.0230(5) 0.0165(4) -0.0025(4) -0.0007(3) 0.0032(4)
C13 0.0219(5) 0.0181(4) 0.0219(5) -0.0011(4) -0.0013(4) -0.0021(4)
C14 0.0250(5) 0.0310(6) 0.0307(6) -0.0037(5) 0.0036(4) -0.0059(5)
C15 0.0314(6) 0.0270(6) 0.0347(6) 0.0078(5) -0.0009(5) 0.0027(5)
C16 0.0232(5) 0.0263(5) 0.0172(5) 0.0009(4) 0.0021(4) -0.0007(4)
C17 0.0415(7) 0.0256(6) 0.0416(7) 0.0069(5) 0.0153(6) 0.0054(5)
C18 0.0306(6) 0.0416(7) 0.0245(5) 0.0016(5) 0.0079(5) -0.0022(5)
C19 0.0137(4) 0.0219(5) 0.0199(4) -0.0046(4) -0.0013(3) 0.0013(4)
C20 0.0140(4) 0.0157(4) 0.0175(4) -0.0034(3) -0.0008(3) -0.0021(3)
C21 0.0176(5) 0.0192(4) 0.0167(4) -0.0027(3) -0.0015(4) -0.0021(4)
C22 0.0166(5) 0.0231(5) 0.0211(5) -0.0033(4) -0.0045(4) -0.0013(4)
C23 0.0150(4) 0.0212(5) 0.0263(5) -0.0033(4) -0.0001(4) -0.0026(4)
C24 0.0174(5) 0.0199(5) 0.0218(5) 0.0002(4) 0.0017(4) -0.0030(4)
C25 0.0166(4) 0.0167(4) 0.0187(4) -0.0014(3) -0.0009(3) -0.0014(3)
C26 0.0224(5) 0.0304(5) 0.0173(5) 0.0016(4) -0.0013(4) -0.0017(4)
C27 0.0155(5) 0.0361(6) 0.0364(6) 0.0015(5) 0.0003(4) -0.0033(4)
C28 0.0201(5) 0.0268(5) 0.0221(5) 0.0056(4) -0.0017(4) -0.0002(4)
C29 0.0307(6) 0.0321(6) 0.0452(7) -0.0055(6) 0.0042(6) 0.0006(5)
C30 0.0332(7) 0.0369(7) 0.0381(7) -0.0163(5) 0.0090(5) -0.0039(5)
C31 0.0210(5) 0.0407(6) 0.0200(5) -0.0033(5) 0.0049(4) -0.0011(5)
C32 0.0324(6) 0.0384(7) 0.0280(6) 0.0014(5) 0.0042(5) -0.0044(5)
C33 0.0183(5) 0.0357(6) 0.0246(5) -0.0025(4) -0.0023(4) 0.0006(4)
C34 0.0139(4) 0.0316(6) 0.0271(5) 0.0005(4) -0.0036(4) 0.0031(4)
C35 0.0199(5) 0.0242(5) 0.0318(6) 0.0048(4) -0.0018(4) -0.0009(4)
C36 0.0187(5) 0.0334(6) 0.0401(7) 0.0062(5) 0.0007(5) -0.0004(5)

loop_
_atom_type_symbol
_atom_type_description
_atom_type_scat_dispersion_real
_atom_type_scat_dispersion_imag
_atom_type_scat_source
C C 0.0033 0.0016 'International Tables Vol C Tables 4.2.6.8 and 6.1.1.4'
H H 0.0000 0.0000 'International Tables Vol C Tables 4.2.6.8 and 6.1.1.4'
N N 0.0061 0.0033 'International Tables Vol C Tables 4.2.6.8 and 6.1.1.4'
Na Na 0.0362 0.0249 'International Tables Vol C Tables 4.2.6.8 and 6.1.1.4'
O O 0.0106 0.0060 'International Tables Vol C Tables 4.2.6.8 and 6.1.1.4'

loop_
_geom_angle_atom_site_label_1
_geom_angle_atom_site_label_2
_geom_angle_atom_site_label_3
_geom_angle
N1 Na1 N2 70.18(3)
N1 Na1 O2 126.96(3)
N2 Na1 O2 97.59(3)
N1 Na1 O1 110.35(3)
N2 Na1 O1 149.39(3)
O2 Na1 O1 104.68(3)
C30 O1 C31 109.73(9)
C30 O1 Na1 117.12(7)
C31 O1 Na1 131.99(7)
C35 O2 C34 110.16(8)
C35 O2 Na1 127.12(6)
C34 O2 Na1 122.67(7)
C1 N1 C7 115.91(8)
C1 N1 Na1 119.14(6)
C7 N1 Na1 124.14(6)
C2 N2 C6 119.11(8)
C2 N2 Na1 112.71(6)
C6 N2 Na1 124.58(6)
N1 C1 C19 127.46(9)
N1 C1 C2 115.24(8)
C19 C1 C2 117.24(8)
N2 C2 C3 120.65(9)
N2 C2 C1 117.90(8)
C3 C2 C1 121.44(8)
C4 C3 C2 119.82(9)
C4 C3 H3A 120.1
C2 C3 H3A 120.1
C3 C4 C5 119.13(9)
C3 C4 H4A 120.4
C5 C4 H4A 120.4
C4 C5 C6 118.36(9)
C4 C5 H5A 120.8
C6 C5 H5A 120.8
N2 C6 C5 122.71(9)
N2 C6 C20 116.12(8)
C5 C6 C20 121.18(9)
N1 C7 C8 121.94(9)
N1 C7 C12 119.02(9)
C8 C7 C12 118.97(9)
C9 C8 C7 119.57(10)
C9 C8 C13 119.38(9)
C7 C8 C13 121.05(9)
C10 C9 C8 121.16(10)
C10 C9 H9A 119.4
C8 C9 H9A 119.4
C9 C10 C11 119.59(10)
C9 C10 H10A 120.2
C11 C10 H10A 120.2
C10 C11 C12 121.24(10)
C10 C11 H11A 119.4
C12 C11 H11A 119.4
C11 C12 C7 119.47(10)
C11 C12 C16 120.42(9)
C7 C12 C16 120.09(9)
C8 C13 C15 111.22(9)
C8 C13 C14 112.06(9)
C15 C13 C14 109.83(9)
C8 C13 H13A 107.9
C15 C13 H13A 107.9
C14 C13 H13A 107.9
C13 C14 H14A 109.5
C13 C14 H14B 109.5
H14A C14 H14B 109.5
C13 C14 H14C 109.5
H14A C14 H14C 109.5
H14B C14 H14C 109.5
C13 C15 H15A 109.5
C13 C15 H15B 109.5
H15A C15 H15B 109.5
C13 C15 H15C 109.5
H15A C15 H15C 109.5
H15B C15 H15C 109.5
C12 C16 C18 113.80(9)
C12 C16 C17 110.94(9)
C18 C16 C17 110.09(10)
C12 C16 H16A 107.2
C18 C16 H16A 107.2
C17 C16 H16A 107.2
C16 C17 H17A 109.5
C16 C17 H17B 109.5
H17A C17 H17B 109.5
C16 C17 H17C 109.5
H17A C17 H17C 109.5
H17B C17 H17C 109.5
C16 C18 H18A 109.5
C16 C18 H18B 109.5
H18A C18 H18B 109.5
C16 C18 H18C 109.5
H18A C18 H18C 109.5
H18B C18 H18C 109.5
C1 C19 H19A 120.0
C1 C19 H19B 120.0
H19A C19 H19B 120.0
C25 C20 C21 119.85(9)
C25 C20 C6 119.85(9)
C21 C20 C6 120.29(9)
C22 C21 C20 119.29(9)
C22 C21 C26 118.59(9)
C20 C21 C26 122.12(9)
C23 C22 C21 121.57(10)
C23 C22 H22A 119.2
C21 C22 H22A 119.2
C22 C23 C24 118.53(9)
C22 C23 C27 119.81(10)
C24 C23 C27 121.66(10)
C23 C24 C25 121.67(10)
C23 C24 H24A 119.2
C25 C24 H24A 119.2
C24 C25 C20 119.07(9)
C24 C25 C28 119.41(9)
C20 C25 C28 121.43(9)
C21 C26 H26A 109.5
C21 C26 H26B 109.5
H26A C26 H26B 109.5
C21 C26 H26C 109.5
H26A C26 H26C 109.5
H26B C26 H26C 109.5
C21 C26 H26D 109.5
H26A C26 H26D 141.1
H26B C26 H26D 56.3
H26C C26 H26D 56.3
C21 C26 H26E 109.5
H26A C26 H26E 56.3
H26B C26 H26E 141.1
H26C C26 H26E 56.3
H26D C26 H26E 109.5
C21 C26 H26F 109.5
H26A C26 H26F 56.3
H26B C26 H26F 56.2
H26C C26 H26F 141.1
H26D C26 H26F 109.5
H26E C26 H26F 109.5
C23 C27 H27A 109.5
C23 C27 H27B 109.5
H27A C27 H27B 109.5
C23 C27 H27C 109.5
H27A C27 H27C 109.5
H27B C27 H27C 109.5
C23 C27 H27D 109.5
H27A C27 H27D 141.1
H27B C27 H27D 56.2
H27C C27 H27D 56.2
C23 C27 H27E 109.5
H27A C27 H27E 56.2
H27B C27 H27E 141.1
H27C C27 H27E 56.3
H27D C27 H27E 109.5
C23 C27 H27F 109.5
H27A C27 H27F 56.3
H27B C27 H27F 56.3
H27C C27 H27F 141.1
H27D C27 H27F 109.5
H27E C27 H27F 109.5
C25 C28 H28A 109.5
C25 C28 H28B 109.5
H28A C28 H28B 109.5
C25 C28 H28C 109.5
H28A C28 H28C 109.5
H28B C28 H28C 109.5
C25 C28 H28D 109.5
H28A C28 H28D 141.1
H28B C28 H28D 56.2
H28C C28 H28D 56.3
C25 C28 H28E 109.5
H28A C28 H28E 56.3
H28B C28 H28E 141.1
H28C C28 H28E 56.2
H28D C28 H28E 109.5
C25 C28 H28F 109.5
H28A C28 H28F 56.3
H28B C28 H28F 56.3
H28C C28 H28F 141.1
H28D C28 H28F 109.5
H28E C28 H28F 109.5
C30 C29 H29A 109.5
C30 C29 H29B 109.5
H29A C29 H29B 109.5
C30 C29 H29C 109.5
H29A C29 H29C 109.5
H29B C29 H29C 109.5
O1 C30 C29 109.46(10)
O1 C30 H30A 109.8
C29 C30 H30A 109.8
O1 C30 H30B 109.8
C29 C30 H30B 109.8
H30A C30 H30B 108.2
O1 C31 C32 109.66(10)
O1 C31 H31A 109.7
C32 C31 H31A 109.7
O1 C31 H31B 109.7
C32 C31 H31B 109.7
H31A C31 H31B 108.2
C31 C32 H32A 109.5
C31 C32 H32B 109.5
H32A C32 H32B 109.5
C31 C32 H32C 109.5
H32A C32 H32C 109.5
H32B C32 H32C 109.5
C34 C33 H33A 109.5
C34 C33 H33B 109.5
H33A C33 H33B 109.5
C34 C33 H33C 109.5
H33A C33 H33C 109.5
H33B C33 H33C 109.5
O2 C34 C33 109.49(9)
O2 C34 H34A 109.8
C33 C34 H34A 109.8
O2 C34 H34B 109.8
C33 C34 H34B 109.8
H34A C34 H34B 108.2
O2 C35 C36 109.64(9)
O2 C35 H35A 109.7
C36 C35 H35A 109.7
O2 C35 H35B 109.7
C36 C35 H35B 109.7
H35A C35 H35B 108.2
C35 C36 H36A 109.5
C35 C36 H36B 109.5
H36A C36 H36B 109.5
C35 C36 H36C 109.5
H36A C36 H36C 109.5
H36B C36 H36C 109.5

loop_
_geom_bond_atom_site_label_1
_geom_bond_atom_site_label_2
_geom_bond_distance
Na1 N1 2.3346(9)
Na1 N2 2.4305(9)
Na1 O2 2.4363(9)
Na1 O1 2.4417(9)
O1 C30 1.4343(15)
O1 C31 1.4349(14)
O2 C35 1.4312(14)
O2 C34 1.4334(12)
N1 C1 1.3531(12)
N1 C7 1.4130(12)
N2 C2 1.3501(12)
N2 C6 1.3511(12)
C1 C19 1.3811(13)
C1 C2 1.5008(13)
C2 C3 1.4043(13)
C3 C4 1.3845(14)
C3 H3A 0.9300
C4 C5 1.3895(14)
C4 H4A 0.9300
C5 C6 1.3911(14)
C5 H5A 0.9300
C6 C20 1.4919(13)
C7 C8 1.4159(14)
C7 C12 1.4240(14)
C8 C9 1.3990(14)
C8 C13 1.5227(15)
C9 C10 1.3866(16)
C9 H9A 0.9300
C10 C11 1.3878(17)
C10 H10A 0.9300
C11 C12 1.3948(14)
C11 H11A 0.9300
C12 C16 1.5201(15)
C13 C15 1.5325(16)
C13 C14 1.5362(16)
C13 H13A 0.9800
C14 H14A 0.9600
C14 H14B 0.9600
C14 H14C 0.9600
C15 H15A 0.9600
C15 H15B 0.9600
C15 H15C 0.9600
C16 C18 1.5301(15)
C16 C17 1.5320(17)
C16 H16A 0.9800
C17 H17A 0.9600
C17 H17B 0.9600
C17 H17C 0.9600
C18 H18A 0.9600
C18 H18B 0.9600
C18 H18C 0.9600
C19 H19A 0.9300
C19 H19B 0.9300
C20 C25 1.4068(14)
C20 C21 1.4084(14)
C21 C22 1.3942(14)
C21 C26 1.5128(14)
C22 C23 1.3915(15)
C22 H22A 0.9300
C23 C24 1.3927(15)
C23 C27 1.5105(15)
C24 C25 1.3970(14)
C24 H24A 0.9300
C25 C28 1.5125(14)
C26 H26A 0.9799
C26 H26B 0.9800
C26 H26C 0.9799
C26 H26D 0.9801
C26 H26E 0.9798
C26 H26F 0.9800
C27 H27A 0.9798
C27 H27B 0.9800
C27 H27C 0.9802
C27 H27D 0.9801
C27 H27E 0.9801
C27 H27F 0.9799
C28 H28A 0.9799
C28 H28B 0.9801
C28 H28C 0.9800
C28 H28D 0.9800
C28 H28E 0.9799
C28 H28F 0.9800
C29 C30 1.502(2)
C29 H29A 0.9600
C29 H29B 0.9600
C29 H29C 0.9600
C30 H30A 0.9700
C30 H30B 0.9700
C31 C32 1.5015(18)
C31 H31A 0.9700
C31 H31B 0.9700
C32 H32A 0.9600
C32 H32B 0.9600
C32 H32C 0.9600
C33 C34 1.5052(16)
C33 H33A 0.9600
C33 H33B 0.9600
C33 H33C 0.9600
C34 H34A 0.9700
C34 H34B 0.9700
C35 C36 1.5084(16)
C35 H35A 0.9700
C35 H35B 0.9700
C36 H36A 0.9600
C36 H36B 0.9600
C36 H36C 0.9600

loop_
_geom_torsion_atom_site_label_1
_geom_torsion_atom_site_label_2
_geom_torsion_atom_site_label_3
_geom_torsion_atom_site_label_4
_geom_torsion
N1 Na1 O1 C30 73.38(9)
N2 Na1 O1 C30 158.59(9)
O2 Na1 O1 C30 -66.09(9)
N1 Na1 O1 C31 -120.39(9)
N2 Na1 O1 C31 -35.18(13)
O2 Na1 O1 C31 100.15(10)
N1 Na1 O2 C35 10.08(10)
N2 Na1 O2 C35 -60.78(9)
O1 Na1 O2 C35 140.39(8)
N1 Na1 O2 C34 -172.61(7)
N2 Na1 O2 C34 116.52(8)
O1 Na1 O2 C34 -42.30(8)
N2 Na1 N1 C1 7.53(7)
O2 Na1 N1 C1 -76.99(8)
O1 Na1 N1 C1 154.89(7)
N2 Na1 N1 C7 -161.74(8)
O2 Na1 N1 C7 113.74(8)
O1 Na1 N1 C7 -14.38(9)
N1 Na1 N2 C2 -17.21(6)
O2 Na1 N2 C2 109.42(7)
O1 Na1 N2 C2 -113.91(8)
N1 Na1 N2 C6 -175.51(8)
O2 Na1 N2 C6 -48.88(8)
O1 Na1 N2 C6 87.80(10)
C7 N1 C1 C19 -4.82(15)
Na1 N1 C1 C19 -174.96(8)
C7 N1 C1 C2 172.43(8)
Na1 N1 C1 C2 2.29(11)
C6 N2 C2 C3 4.21(14)
Na1 N2 C2 C3 -155.40(8)
C6 N2 C2 C1 -175.05(8)
Na1 N2 C2 C1 25.35(10)
N1 C1 C2 N2 -19.40(12)
C19 C1 C2 N2 158.14(9)
N1 C1 C2 C3 161.35(9)
C19 C1 C2 C3 -21.11(14)
N2 C2 C3 C4 -5.15(15)
C1 C2 C3 C4 174.08(9)
C2 C3 C4 C5 1.80(16)
C3 C4 C5 C6 2.22(16)
C2 N2 C6 C5 0.00(14)
Na1 N2 C6 C5 157.01(8)
C2 N2 C6 C20 -179.82(8)
Na1 N2 C6 C20 -22.80(12)
C4 C5 C6 N2 -3.25(15)
C4 C5 C6 C20 176.56(9)
C1 N1 C7 C8 81.10(12)
Na1 N1 C7 C8 -109.32(9)
C1 N1 C7 C12 -102.13(11)
Na1 N1 C7 C12 67.45(11)
N1 C7 C8 C9 175.92(9)
C12 C7 C8 C9 -0.85(14)
N1 C7 C8 C13 -3.65(14)
C12 C7 C8 C13 179.57(9)
C7 C8 C9 C10 1.38(16)
C13 C8 C9 C10 -179.04(10)
C8 C9 C10 C11 -1.25(17)
C9 C10 C11 C12 0.60(17)
C10 C11 C12 C7 -0.10(16)
C10 C11 C12 C16 177.88(10)
N1 C7 C12 C11 -176.64(9)
C8 C7 C12 C11 0.23(14)
N1 C7 C12 C16 5.38(14)
C8 C7 C12 C16 -177.76(9)
C9 C8 C13 C15 -77.17(12)
C7 C8 C13 C15 102.40(11)
C9 C8 C13 C14 46.18(13)
C7 C8 C13 C14 -134.24(10)
C11 C12 C16 C18 30.95(14)
C7 C12 C16 C18 -151.09(10)
C11 C12 C16 C17 -93.86(12)
C7 C12 C16 C17 84.10(12)
N2 C6 C20 C25 -62.47(12)
C5 C6 C20 C25 117.72(11)
N2 C6 C20 C21 117.42(10)
C5 C6 C20 C21 -62.40(13)
C25 C20 C21 C22 2.03(15)
C6 C20 C21 C22 -177.85(9)
C25 C20 C21 C26 -178.04(9)
C6 C20 C21 C26 2.08(15)
C20 C21 C22 C23 -0.99(16)
C26 C21 C22 C23 179.08(10)
C21 C22 C23 C24 -0.52(16)
C21 C22 C23 C27 179.61(10)
C22 C23 C24 C25 0.99(16)
C27 C23 C24 C25 -179.13(10)
C23 C24 C25 C20 0.05(15)
C23 C24 C25 C28 -176.59(10)
C21 C20 C25 C24 -1.57(14)
C6 C20 C25 C24 178.31(9)
C21 C20 C25 C28 174.99(9)
C6 C20 C25 C28 -5.12(14)
C31 O1 C30 C29 -177.85(11)
Na1 O1 C30 C29 -8.67(14)
C30 O1 C31 C32 -177.61(11)
Na1 O1 C31 C32 15.40(15)
C35 O2 C34 C33 179.96(9)
Na1 O2 C34 C33 2.25(12)
C34 O2 C35 C36 -174.26(10)
Na1 O2 C35 C36 3.32(13)
